data_1551000
loop_
_publ_author_name
'Betley, Theodore'
'Johnson, Elizabeth J.'
'Kleinlein, Claudia'
'Musgrave, Rebecca A.'

_publ_section_title
;
 Diiron Oxo Reactivity in a Weak-Field Environment
;
_journal_name_full 'Chemical Science'
_journal_paper_doi 10.1039/C9SC00605B
_journal_year 2019
_chemical_formula_sum 'C67 H78 Fe2 N4 O'
_chemical_formula_weight 1067.03
_chemical_name_systematic tBudmxFe2Mes2
_space_group_crystal_system triclinic
_space_group_IT_number 2
_space_group_name_Hall '-P 1'
_space_group_name_H-M_alt 'P -1'
_symmetry_space_group_name_Hall '-P 1'
_symmetry_space_group_name_H-M 'P -1'
_atom_sites_solution_hydrogens geom
_audit_creation_method SHELXL-2014/7
_audit_update_record
;
2017-06-07 deposited with the CCDC.    2019-05-09 downloaded from the CCDC.
;
_cell_angle_alpha 80.777(2)
_cell_angle_beta 87.931(2)
_cell_angle_gamma 73.976(2)
_cell_formula_units_Z 2
_cell_length_a 12.6756(9)
_cell_length_b 13.0518(8)
_cell_length_c 21.4971(15)
_cell_measurement_reflns_used 9906
_cell_measurement_temperature 100(2)
_cell_measurement_theta_max 25.15
_cell_measurement_theta_min 2.53
_cell_volume 3374.0(4)
_computing_cell_refinement 'SAINT 8.34C (Bruker-AXS, 2014)'
_computing_data_collection 'APEX3 v2015.5-2 (Bruker-AXS, 2015)'
_computing_data_reduction 'SAINT 8.34C (Bruker-AXS, 2014)'
_computing_molecular_graphics 'Bruker SHELXTL (Sheldrick, 2015)'
_computing_publication_material 'Bruker SHELXTL (Sheldrick, 2015)'
_computing_structure_refinement 'SHELXL-2014 (Sheldrick, 2015)'
_computing_structure_solution 'SHELXT-2014 (Sheldrick, 2015)'
_diffrn_ambient_temperature 100(2)
_diffrn_measured_fraction_theta_full 0.990
_diffrn_measured_fraction_theta_max 0.990
_diffrn_measurement_device_type
;
Bruker D8 goniometer with CMOS area detector  
;
_diffrn_measurement_method 'omega and phi scans'
_diffrn_radiation_type MoK\a
_diffrn_radiation_wavelength 0.71073
_diffrn_reflns_av_R_equivalents 0.0501
_diffrn_reflns_av_unetI/netI 0.0452
_diffrn_reflns_Laue_measured_fraction_full 0.990
_diffrn_reflns_Laue_measured_fraction_max 0.990
_diffrn_reflns_limit_h_max 15
_diffrn_reflns_limit_h_min -15
_diffrn_reflns_limit_k_max 15
_diffrn_reflns_limit_k_min -15
_diffrn_reflns_limit_l_max 25
_diffrn_reflns_limit_l_min -24
_diffrn_reflns_number 59119
_diffrn_reflns_point_group_measured_fraction_full 0.990
_diffrn_reflns_point_group_measured_fraction_max 0.990
_diffrn_reflns_theta_full 25.193
_diffrn_reflns_theta_max 25.193
_diffrn_reflns_theta_min 2.319
_diffrn_source 'I\mS microfocus tube'
_exptl_absorpt_coefficient_mu 0.469
_exptl_absorpt_correction_T_max 0.7452
_exptl_absorpt_correction_T_min 0.6981
_exptl_absorpt_correction_type multi-scan
_exptl_absorpt_process_details sadabs
_exptl_crystal_colour red
_exptl_crystal_density_diffrn 1.050
_exptl_crystal_description block
_exptl_crystal_F_000 1136
_exptl_crystal_size_max 0.200
_exptl_crystal_size_mid 0.100
_exptl_crystal_size_min 0.070
_refine_diff_density_max 0.586
_refine_diff_density_min -0.306
_refine_diff_density_rms 0.049
_refine_ls_extinction_method none
_refine_ls_goodness_of_fit_ref 1.028
_refine_ls_hydrogen_treatment constr
_refine_ls_matrix_type full
_refine_ls_number_parameters 687
_refine_ls_number_reflns 12034
_refine_ls_number_restraints 0
_refine_ls_restrained_S_all 1.028
_refine_ls_R_factor_all 0.0623
_refine_ls_R_factor_gt 0.0409
_refine_ls_shift/su_max 0.001
_refine_ls_shift/su_mean 0.000
_refine_ls_structure_factor_coef Fsqd
_refine_ls_weighting_details 'w=1/[\s^2^(Fo^2^)+(0.0437P)^2^+1.7150P] where P=(Fo^2^+2Fc^2^)/3'
_refine_ls_weighting_scheme calc
_refine_ls_wR_factor_gt 0.0924
_refine_ls_wR_factor_ref 0.1001
_reflns_Friedel_coverage 0.000
_reflns_number_gt 9207
_reflns_number_total 12034
_reflns_threshold_expression 'I > 2\s(I)'
_cod_data_source_file c9sc00605b2.cif
_cod_data_source_block tBudmxFe2Mes2
_cod_database_code 1551000
_shelx_shelxl_version_number 2014/7
_shelx_space_group_comment
;
The symmetry employed for this shelxl refinement is uniquely defined
by the following loop, which should always be used as a source of
symmetry information in preference to the above space-group names.
They are only intended as comments.
;
_shelx_estimated_absorpt_t_min 0.912
_shelx_estimated_absorpt_t_max 0.968

loop_
_space_group_symop_operation_xyz
'x, y, z'
'-x, -y, -z'

loop_
_atom_site_label
_atom_site_type_symbol
_atom_site_fract_x
_atom_site_fract_y
_atom_site_fract_z
_atom_site_U_iso_or_equiv
_atom_site_adp_type
_atom_site_occupancy
_atom_site_site_symmetry_order
_atom_site_calc_flag
_atom_site_refinement_flags_posn
_atom_site_refinement_flags_adp
Fe01 Fe 0.18264(3) 0.26813(2) 0.39832(2) 0.02087(9) Uani 1 1 d . .
Fe02 Fe 0.34658(3) 0.30798(2) 0.09516(2) 0.02266(9) Uani 1 1 d . .
O003 O 0.23543(13) 0.64982(11) 0.24055(7) 0.0275(4) Uani 1 1 d . .
N004 N 0.30123(14) 0.33078(13) 0.35815(8) 0.0204(4) Uani 1 1 d . .
N005 N 0.06111(14) 0.38463(14) 0.35211(8) 0.0203(4) Uani 1 1 d . .
N006 N 0.46764(15) 0.33800(14) 0.13950(8) 0.0233(4) Uani 1 1 d . .
N007 N 0.22538(15) 0.41285(13) 0.13470(8) 0.0212(4) Uani 1 1 d . .
C008 C 0.27891(18) 0.44387(16) 0.35156(10) 0.0213(5) Uani 1 1 d . .
C009 C 0.17932(17) 0.19326(17) 0.48845(10) 0.0215(5) Uani 1 1 d . .
C00A C 0.45149(18) 0.43974(17) 0.15773(10) 0.0215(5) Uani 1 1 d . .
C00B C 0.32364(17) 0.27352(17) 0.00846(10) 0.0219(5) Uani 1 1 d . .
C00C C 0.35949(18) 0.63275(17) 0.15585(10) 0.0219(5) Uani 1 1 d . .
C00D C 0.11682(18) 0.43470(17) 0.12572(10) 0.0232(5) Uani 1 1 d . .
C00E C 0.42791(19) 0.67618(18) 0.11362(11) 0.0282(5) Uani 1 1 d . .
H00E H 0.4690 0.6343 0.0841 0.034 Uiso 1 1 calc R U
C00F C 0.35078(18) 0.52216(16) 0.15133(10) 0.0205(5) Uani 1 1 d . .
C00G C 0.29803(18) 0.36281(17) -0.04105(11) 0.0230(5) Uani 1 1 d . .
C00H C 0.07479(17) 0.48847(16) 0.33742(10) 0.0192(5) Uani 1 1 d . .
C00I C 0.16404(17) 0.63213(16) 0.34247(10) 0.0203(5) Uani 1 1 d . .
C00J C 0.16988(19) 0.26016(18) 0.53516(11) 0.0280(5) Uani 1 1 d . .
C00K C -0.04539(18) 0.39340(18) 0.34014(10) 0.0240(5) Uani 1 1 d . .
C00L C 0.24767(18) 0.51184(16) 0.13829(10) 0.0211(5) Uani 1 1 d . .
C00M C -0.02588(18) 0.56027(18) 0.31525(10) 0.0257(5) Uani 1 1 d . .
H00M H -0.0400 0.6359 0.3021 0.031 Uiso 1 1 calc R U
C00N C 0.57464(19) 0.28403(18) 0.15167(10) 0.0272(5) Uani 1 1 d . .
C00O C 0.14733(19) 0.59453(18) 0.12896(11) 0.0276(5) Uani 1 1 d . .
H00O H 0.1383 0.6695 0.1281 0.033 Uiso 1 1 calc R U
C00P C -0.10027(19) 0.50063(19) 0.31610(11) 0.0294(6) Uani 1 1 d . .
H00P H -0.1749 0.5272 0.3029 0.035 Uiso 1 1 calc R U
C00Q C 0.31852(19) 0.17360(17) -0.00633(11) 0.0251(5) Uani 1 1 d . .
C00R C 0.6269(2) 0.34750(19) 0.17880(11) 0.0310(6) Uani 1 1 d . .
H00R H 0.7013 0.3274 0.1924 0.037 Uiso 1 1 calc R U
C00S C 0.06633(19) 0.54724(18) 0.12141(11) 0.0294(6) Uani 1 1 d . .
H00S H -0.0095 0.5828 0.1146 0.035 Uiso 1 1 calc R U
C00T C 0.17401(18) 0.51498(16) 0.34286(10) 0.0190(5) Uani 1 1 d . .
C00U C 0.41074(18) 0.29131(17) 0.35887(11) 0.0258(5) Uani 1 1 d . .
C00V C 0.19777(18) 0.69763(17) 0.29282(11) 0.0234(5) Uani 1 1 d . .
C00W C 0.11817(19) 0.67779(18) 0.39457(11) 0.0276(5) Uani 1 1 d . .
H00W H 0.0920 0.6352 0.4284 0.033 Uiso 1 1 calc R U
C00X C 0.29920(19) 0.69739(17) 0.19795(10) 0.0240(5) Uani 1 1 d . .
C00Y C 0.55055(19) 0.44471(18) 0.18216(11) 0.0271(5) Uani 1 1 d . .
H00Y H 0.5629 0.5042 0.1981 0.033 Uiso 1 1 calc R U
C00Z C 0.18505(19) 0.08430(17) 0.50979(11) 0.0249(5) Uani 1 1 d . .
C010 C 0.1903(2) 0.80562(17) 0.29479(11) 0.0263(5) Uani 1 1 d . .
C011 C 0.4368(2) 0.77950(18) 0.11408(12) 0.0324(6) Uani 1 1 d . .
H011 H 0.4856 0.8073 0.0862 0.039 Uiso 1 1 calc R U
C012 C 0.37991(19) 0.47025(18) 0.34968(12) 0.0312(6) Uani 1 1 d . .
H012 H 0.3892 0.5407 0.3467 0.037 Uiso 1 1 calc R U
C013 C 0.05836(19) 0.34906(18) 0.12279(12) 0.0293(6) Uani 1 1 d . .
C014 C 0.2848(2) 0.16522(18) -0.06563(11) 0.0302(6) Uani 1 1 d . .
H014 H 0.2803 0.0971 -0.0737 0.036 Uiso 1 1 calc R U
C015 C 0.3025(2) 0.47300(18) -0.02932(12) 0.0328(6) Uani 1 1 d . .
H01A H 0.2416 0.5022 -0.0021 0.049 Uiso 1 1 calc R U
H01B H 0.2966 0.5217 -0.0696 0.049 Uiso 1 1 calc R U
H01C H 0.3723 0.4664 -0.0087 0.049 Uiso 1 1 calc R U
C016 C 0.1673(2) 0.21879(19) 0.59837(12) 0.0344(6) Uani 1 1 d . .
H016 H 0.1624 0.2654 0.6287 0.041 Uiso 1 1 calc R U
C017 C 0.1468(2) 0.84649(18) 0.34868(11) 0.0313(6) Uani 1 1 d . .
H017 H 0.1421 0.9194 0.3517 0.038 Uiso 1 1 calc R U
C018 C 0.1101(2) 0.78464(18) 0.39787(11) 0.0312(6) Uani 1 1 d . .
H018 H 0.0794 0.8150 0.4340 0.037 Uiso 1 1 calc R U
C019 C 0.3743(2) 0.84150(18) 0.15521(11) 0.0309(6) Uani 1 1 d . .
H019 H 0.3803 0.9125 0.1549 0.037 Uiso 1 1 calc R U
C01A C 0.17151(19) 0.11127(18) 0.61898(11) 0.0276(5) Uani 1 1 d . .
C01B C 0.3022(2) 0.80345(17) 0.19753(11) 0.0267(5) Uani 1 1 d . .
C01C C 0.2671(2) 0.35101(19) -0.10022(11) 0.0307(6) Uani 1 1 d . .
H01D H 0.2520 0.4118 -0.1327 0.037 Uiso 1 1 calc R U
C01D C 0.3502(2) 0.07270(18) 0.04221(12) 0.0394(7) Uani 1 1 d . .
H01E H 0.4301 0.0425 0.0426 0.059 Uiso 1 1 calc R U
H01F H 0.3151 0.0195 0.0316 0.059 Uiso 1 1 calc R U
H01G H 0.3259 0.0906 0.0839 0.059 Uiso 1 1 calc R U
C01E C 0.46602(19) 0.17134(18) 0.36395(12) 0.0319(6) Uani 1 1 d . .
C01F C -0.0937(2) 0.2984(2) 0.35551(11) 0.0319(6) Uani 1 1 d . .
C01G C 0.18034(18) 0.04536(18) 0.57379(11) 0.0269(5) Uani 1 1 d . .
H01H H 0.1833 -0.0285 0.5866 0.032 Uiso 1 1 calc R U
C01H C 0.1596(3) 0.37985(19) 0.51604(13) 0.0448(7) Uani 1 1 d . .
H01I H 0.2274 0.3892 0.4956 0.067 Uiso 1 1 calc R U
H01J H 0.1470 0.4153 0.5536 0.067 Uiso 1 1 calc R U
H01K H 0.0977 0.4122 0.4866 0.067 Uiso 1 1 calc R U
C01I C 0.2577(2) 0.2533(2) -0.11334(12) 0.0349(6) Uani 1 1 d . .
C01J C 0.4618(2) 0.37618(19) 0.35297(13) 0.0363(6) Uani 1 1 d . .
H01L H 0.5385 0.3690 0.3516 0.044 Uiso 1 1 calc R U
C01K C 0.6252(2) 0.17408(19) 0.13277(12) 0.0333(6) Uani 1 1 d . .
C01L C -0.0443(2) 0.3719(2) 0.16371(14) 0.0417(7) Uani 1 1 d . .
H01M H -0.0233 0.3752 0.2066 0.063 Uiso 1 1 calc R U
H01N H -0.0802 0.3140 0.1648 0.063 Uiso 1 1 calc R U
H01O H -0.0951 0.4410 0.1459 0.063 Uiso 1 1 calc R U
C01M C 0.2198(2) 0.87603(18) 0.23693(11) 0.0310(6) Uani 1 1 d . .
C01N C 0.5824(2) 0.1536(2) 0.33761(13) 0.0378(6) Uani 1 1 d . .
H01P H 0.5794 0.1928 0.2946 0.057 Uiso 1 1 calc R U
H01Q H 0.6153 0.0764 0.3372 0.057 Uiso 1 1 calc R U
H01R H 0.6269 0.1802 0.3642 0.057 Uiso 1 1 calc R U
C01O C 0.6237(2) 0.1856(2) 0.06042(12) 0.0412(7) Uani 1 1 d . .
H01S H 0.5476 0.2116 0.0451 0.062 Uiso 1 1 calc R U
H01T H 0.6584 0.1154 0.0476 0.062 Uiso 1 1 calc R U
H01U H 0.6642 0.2374 0.0425 0.062 Uiso 1 1 calc R U
C01P C 0.1637(2) 0.0700(2) 0.68819(12) 0.0413(7) Uani 1 1 d . .
H01V H 0.2254 0.0790 0.7109 0.062 Uiso 1 1 calc R U
H01W H 0.1662 -0.0067 0.6939 0.062 Uiso 1 1 calc R U
H01X H 0.0945 0.1108 0.7047 0.062 Uiso 1 1 calc R U
C01Q C 0.5615(2) 0.09434(19) 0.16159(13) 0.0429(7) Uani 1 1 d . .
H01Y H 0.5680 0.0832 0.2076 0.064 Uiso 1 1 calc R U
H H 0.5916 0.0253 0.1463 0.064 Uiso 1 1 calc R U
HA H 0.4840 0.1235 0.1493 0.064 Uiso 1 1 calc R U
C01R C 0.4014(2) 0.1201(2) 0.32593(16) 0.0513(8) Uani 1 1 d . .
H01Z H 0.3285 0.1261 0.3443 0.077 Uiso 1 1 calc R U
HB H 0.4404 0.0437 0.3267 0.077 Uiso 1 1 calc R U
HC H 0.3937 0.1573 0.2823 0.077 Uiso 1 1 calc R U
C01S C 0.1304(2) 0.23678(19) 0.14706(15) 0.0471(8) Uani 1 1 d . .
H01 H 0.1944 0.2195 0.1198 0.071 Uiso 1 1 calc R U
HD H 0.0884 0.1840 0.1470 0.071 Uiso 1 1 calc R U
HE H 0.1549 0.2344 0.1901 0.071 Uiso 1 1 calc R U
C01T C 0.1140(2) 0.9312(2) 0.19704(13) 0.0451(7) Uani 1 1 d . .
H0AA H 0.0832 0.8759 0.1851 0.068 Uiso 1 1 calc R U
HF H 0.1317 0.9753 0.1589 0.068 Uiso 1 1 calc R U
HG H 0.0602 0.9773 0.2218 0.068 Uiso 1 1 calc R U
C01U C 0.7448(2) 0.1309(2) 0.15594(14) 0.0492(8) Uani 1 1 d . .
H1AA H 0.7878 0.1781 0.1348 0.074 Uiso 1 1 calc R U
HH H 0.7754 0.0577 0.1462 0.074 Uiso 1 1 calc R U
HI H 0.7474 0.1295 0.2016 0.074 Uiso 1 1 calc R U
C01V C -0.0164(2) 0.1963(2) 0.33544(14) 0.0429(7) Uani 1 1 d . .
H2AA H -0.0050 0.2087 0.2898 0.064 Uiso 1 1 calc R U
HJ H -0.0491 0.1360 0.3463 0.064 Uiso 1 1 calc R U
HK H 0.0543 0.1791 0.3574 0.064 Uiso 1 1 calc R U
C01W C -0.2030(2) 0.3240(3) 0.32102(14) 0.0509(8) Uani 1 1 d . .
H3AA H -0.2555 0.3847 0.3367 0.076 Uiso 1 1 calc R U
HL H -0.2316 0.2606 0.3285 0.076 Uiso 1 1 calc R U
HM H -0.1923 0.3432 0.2757 0.076 Uiso 1 1 calc R U
C01X C 0.4738(2) 0.1179(2) 0.43299(14) 0.0493(8) Uani 1 1 d . .
H4AA H 0.5176 0.1499 0.4567 0.074 Uiso 1 1 calc R U
HN H 0.5089 0.0403 0.4357 0.074 Uiso 1 1 calc R U
HO H 0.4000 0.1292 0.4508 0.074 Uiso 1 1 calc R U
C01Y C 0.2665(3) 0.9628(2) 0.25532(14) 0.0493(8) Uani 1 1 d . .
H5AA H 0.2122 1.0085 0.2801 0.074 Uiso 1 1 calc R U
HP H 0.2838 1.0072 0.2172 0.074 Uiso 1 1 calc R U
HQ H 0.3335 0.9286 0.2805 0.074 Uiso 1 1 calc R U
C01Z C 0.1945(3) 0.0064(2) 0.46359(13) 0.0491(8) Uani 1 1 d . .
H6AA H 0.1210 0.0086 0.4497 0.074 Uiso 1 1 calc R U
HR H 0.2317 -0.0668 0.4840 0.074 Uiso 1 1 calc R U
HS H 0.2369 0.0269 0.4270 0.074 Uiso 1 1 calc R U
C020 C -0.1126(2) 0.2788(2) 0.42711(12) 0.0465(7) Uani 1 1 d . .
H02A H -0.0418 0.2583 0.4493 0.070 Uiso 1 1 calc R U
H02B H -0.1484 0.2207 0.4374 0.070 Uiso 1 1 calc R U
H02C H -0.1595 0.3450 0.4401 0.070 Uiso 1 1 calc R U
C021 C 0.0233(2) 0.3542(2) 0.05423(13) 0.0496(8) Uani 1 1 d . .
H02D H -0.0251 0.4261 0.0390 0.074 Uiso 1 1 calc R U
H02E H -0.0159 0.2997 0.0524 0.074 Uiso 1 1 calc R U
H02F H 0.0885 0.3402 0.0276 0.074 Uiso 1 1 calc R U
C022 C 0.2193(3) 0.2420(3) -0.17687(14) 0.0618(9) Uani 1 1 d . .
H02G H 0.2819 0.2031 -0.1999 0.093 Uiso 1 1 calc R U
H02H H 0.1873 0.3138 -0.2009 0.093 Uiso 1 1 calc R U
H02I H 0.1639 0.2018 -0.1711 0.093 Uiso 1 1 calc R U

loop_
_atom_site_aniso_label
_atom_site_aniso_U_11
_atom_site_aniso_U_22
_atom_site_aniso_U_33
_atom_site_aniso_U_23
_atom_site_aniso_U_13
_atom_site_aniso_U_12
Fe01 0.02483(18) 0.01951(17) 0.02016(18) -0.00002(13) 0.00168(14) -0.01113(13)
Fe02 0.02992(19) 0.01752(16) 0.01941(18) -0.00624(13) 0.00045(14) -0.00275(13)
O003 0.0448(10) 0.0203(8) 0.0234(9) -0.0089(7) 0.0123(8) -0.0172(7)
N004 0.0224(10) 0.0171(9) 0.0217(10) -0.0012(8) 0.0011(8) -0.0067(8)
N005 0.0227(10) 0.0228(9) 0.0178(10) -0.0024(8) 0.0023(8) -0.0111(8)
N006 0.0286(11) 0.0207(9) 0.0177(10) -0.0031(8) -0.0006(8) -0.0017(8)
N007 0.0296(11) 0.0163(9) 0.0177(10) -0.0030(8) 0.0037(8) -0.0064(8)
C008 0.0258(12) 0.0171(11) 0.0230(12) -0.0019(9) 0.0016(10) -0.0101(9)
C009 0.0220(12) 0.0207(11) 0.0227(12) -0.0033(9) 0.0032(10) -0.0078(9)
C00A 0.0289(13) 0.0197(11) 0.0162(12) -0.0021(9) 0.0020(10) -0.0074(9)
C00B 0.0219(12) 0.0220(11) 0.0201(12) -0.0046(10) 0.0034(9) -0.0027(9)
C00C 0.0271(12) 0.0182(11) 0.0202(12) 0.0002(9) -0.0013(10) -0.0074(9)
C00D 0.0276(13) 0.0238(12) 0.0188(12) -0.0055(10) 0.0033(10) -0.0072(10)
C00E 0.0325(14) 0.0249(12) 0.0240(13) 0.0000(10) 0.0057(11) -0.0055(10)
C00F 0.0321(13) 0.0190(11) 0.0099(11) -0.0023(9) 0.0032(9) -0.0064(9)
C00G 0.0230(12) 0.0209(11) 0.0221(13) -0.0027(10) 0.0065(10) -0.0021(9)
C00H 0.0257(12) 0.0211(11) 0.0121(11) -0.0040(9) 0.0009(9) -0.0077(9)
C00I 0.0251(12) 0.0177(11) 0.0177(12) -0.0023(9) -0.0027(10) -0.0055(9)
C00J 0.0331(14) 0.0243(12) 0.0265(14) -0.0051(10) 0.0061(11) -0.0078(10)
C00K 0.0234(12) 0.0377(13) 0.0147(12) -0.0060(10) 0.0038(9) -0.0138(10)
C00L 0.0294(13) 0.0166(11) 0.0175(12) -0.0049(9) 0.0025(10) -0.0055(9)
C00M 0.0286(13) 0.0245(12) 0.0217(13) -0.0052(10) -0.0012(10) -0.0025(10)
C00N 0.0323(14) 0.0272(12) 0.0160(12) 0.0000(10) -0.0008(10) 0.0000(10)
C00O 0.0366(14) 0.0184(11) 0.0277(14) -0.0073(10) 0.0009(11) -0.0051(10)
C00P 0.0222(13) 0.0383(14) 0.0268(14) -0.0083(11) -0.0020(10) -0.0048(11)
C00Q 0.0318(13) 0.0201(11) 0.0220(13) -0.0053(10) 0.0043(10) -0.0042(10)
C00R 0.0291(13) 0.0365(14) 0.0232(13) -0.0015(11) -0.0031(11) -0.0035(11)
C00S 0.0266(13) 0.0259(12) 0.0341(15) -0.0083(11) -0.0035(11) -0.0021(10)
C00T 0.0290(13) 0.0182(11) 0.0109(11) -0.0020(9) 0.0021(9) -0.0089(9)
C00U 0.0230(13) 0.0225(12) 0.0325(14) -0.0026(10) 0.0019(10) -0.0081(10)
C00V 0.0306(13) 0.0207(11) 0.0214(12) -0.0083(10) 0.0022(10) -0.0086(10)
C00W 0.0358(14) 0.0258(12) 0.0216(13) -0.0040(10) 0.0032(11) -0.0090(10)
C00X 0.0339(13) 0.0207(11) 0.0199(12) -0.0023(10) 0.0025(10) -0.0123(10)
C00Y 0.0330(14) 0.0276(12) 0.0217(13) -0.0029(10) -0.0009(10) -0.0104(10)
C00Z 0.0292(13) 0.0236(12) 0.0228(13) -0.0028(10) -0.0003(10) -0.0089(10)
C010 0.0377(14) 0.0192(11) 0.0235(13) -0.0035(10) -0.0004(11) -0.0102(10)
C011 0.0361(14) 0.0275(13) 0.0331(15) 0.0049(11) 0.0061(12) -0.0140(11)
C012 0.0296(14) 0.0227(12) 0.0447(16) -0.0041(11) 0.0000(12) -0.0134(10)
C013 0.0300(13) 0.0279(13) 0.0333(14) -0.0085(11) 0.0067(11) -0.0122(10)
C014 0.0405(15) 0.0251(13) 0.0262(14) -0.0097(11) 0.0012(11) -0.0078(11)
C015 0.0459(16) 0.0245(12) 0.0262(14) -0.0011(11) 0.0081(12) -0.0093(11)
C016 0.0470(16) 0.0298(13) 0.0254(14) -0.0099(11) 0.0074(12) -0.0067(12)
C017 0.0526(16) 0.0182(12) 0.0241(14) -0.0071(10) -0.0047(12) -0.0083(11)
C018 0.0499(16) 0.0244(12) 0.0199(13) -0.0098(10) 0.0029(11) -0.0076(11)
C019 0.0438(15) 0.0204(12) 0.0306(14) 0.0025(11) -0.0024(12) -0.0155(11)
C01A 0.0268(13) 0.0301(13) 0.0216(13) -0.0005(10) 0.0045(10) -0.0033(10)
C01B 0.0399(14) 0.0191(11) 0.0228(13) -0.0023(10) 0.0010(11) -0.0117(10)
C01C 0.0365(14) 0.0275(13) 0.0224(13) 0.0007(10) 0.0001(11) -0.0019(11)
C01D 0.0678(19) 0.0208(12) 0.0279(15) -0.0060(11) -0.0019(13) -0.0076(12)
C01E 0.0246(13) 0.0209(12) 0.0483(17) -0.0018(11) 0.0032(11) -0.0056(10)
C01F 0.0311(14) 0.0468(15) 0.0253(14) -0.0014(12) 0.0004(11) -0.0252(12)
C01G 0.0274(13) 0.0217(12) 0.0291(14) 0.0034(10) 0.0016(10) -0.0068(10)
C01H 0.077(2) 0.0264(14) 0.0326(16) -0.0096(12) 0.0096(14) -0.0154(13)
C01I 0.0414(15) 0.0365(14) 0.0239(14) -0.0084(12) -0.0045(12) -0.0033(12)
C01J 0.0200(13) 0.0307(13) 0.0597(19) -0.0024(13) -0.0018(12) -0.0114(11)
C01K 0.0353(15) 0.0310(13) 0.0259(14) -0.0073(11) -0.0035(11) 0.0056(11)
C01L 0.0394(16) 0.0377(15) 0.0509(18) -0.0074(13) 0.0136(13) -0.0168(12)
C01M 0.0453(15) 0.0199(12) 0.0290(14) -0.0051(10) 0.0040(12) -0.0107(11)
C01N 0.0297(14) 0.0297(13) 0.0491(17) -0.0018(12) 0.0054(12) -0.0029(11)
C01O 0.0420(16) 0.0401(15) 0.0315(15) -0.0143(12) -0.0006(12) 0.0104(12)
C01P 0.0464(17) 0.0448(16) 0.0259(15) 0.0004(12) 0.0080(12) -0.0057(13)
C01Q 0.0579(18) 0.0250(13) 0.0400(17) -0.0107(12) -0.0036(14) 0.0020(12)
C01R 0.0358(16) 0.0296(14) 0.091(3) -0.0240(15) 0.0010(16) -0.0051(12)
C01S 0.0437(17) 0.0244(13) 0.076(2) -0.0067(14) 0.0089(15) -0.0163(12)
C01T 0.0520(18) 0.0359(15) 0.0350(16) 0.0049(13) 0.0048(13) 0.0022(13)
C01U 0.0449(17) 0.0434(16) 0.0448(18) -0.0109(14) -0.0109(14) 0.0153(13)
C01V 0.0516(18) 0.0402(15) 0.0489(18) -0.0061(13) 0.0013(14) -0.0329(14)
C01W 0.0428(17) 0.077(2) 0.0446(18) 0.0010(16) -0.0050(14) -0.0411(16)
C01X 0.0470(18) 0.0287(14) 0.060(2) 0.0098(14) 0.0140(15) -0.0022(13)
C01Y 0.079(2) 0.0303(14) 0.0506(19) -0.0163(13) 0.0188(16) -0.0315(14)
C01Z 0.094(2) 0.0281(14) 0.0316(16) -0.0044(12) -0.0005(15) -0.0274(15)
C020 0.0493(18) 0.069(2) 0.0303(16) 0.0017(14) 0.0052(13) -0.0382(16)
C021 0.061(2) 0.0624(19) 0.0427(18) -0.0174(15) 0.0054(15) -0.0404(16)
C022 0.093(3) 0.0548(19) 0.0350(18) -0.0101(15) -0.0209(17) -0.0122(18)

loop_
_atom_type_symbol
_atom_type_description
_atom_type_scat_dispersion_real
_atom_type_scat_dispersion_imag
_atom_type_scat_source
C C 0.0033 0.0016 'International Tables Vol C Tables 4.2.6.8 and 6.1.1.4'
H H 0.0000 0.0000 'International Tables Vol C Tables 4.2.6.8 and 6.1.1.4'
Fe Fe 0.3463 0.8444 'International Tables Vol C Tables 4.2.6.8 and 6.1.1.4'
N N 0.0061 0.0033 'International Tables Vol C Tables 4.2.6.8 and 6.1.1.4'
O O 0.0106 0.0060 'International Tables Vol C Tables 4.2.6.8 and 6.1.1.4'

loop_
_geom_angle_atom_site_label_1
_geom_angle_atom_site_label_2
_geom_angle_atom_site_label_3
_geom_angle
N005 Fe01 N004 93.96(7)
N005 Fe01 C009 126.67(8)
N004 Fe01 C009 127.03(8)
N006 Fe02 N007 94.86(7)
N006 Fe02 C00B 136.04(8)
N007 Fe02 C00B 119.91(8)
C00V O003 C00X 118.15(16)
C00U N004 C008 106.66(17)
C00U N004 Fe01 131.47(14)
C008 N004 Fe01 115.80(13)
C00K N005 C00H 106.74(17)
C00K N005 Fe01 133.83(15)
C00H N005 Fe01 118.20(14)
C00N N006 C00A 106.62(18)
C00N N006 Fe02 133.79(15)
C00A N006 Fe02 119.14(14)
C00D N007 C00L 106.78(17)
C00D N007 Fe02 127.96(14)
C00L N007 Fe02 113.96(14)
C00T C008 N004 124.11(19)
C00T C008 C012 127.4(2)
N004 C008 C012 108.25(19)
C00Z C009 C00J 116.6(2)
C00Z C009 Fe01 128.18(16)
C00J C009 Fe01 115.23(15)
C00Y C00A N006 108.43(19)
C00Y C00A C00F 127.1(2)
N006 C00A C00F 124.5(2)
C00Q C00B C00G 116.6(2)
C00Q C00B Fe02 127.11(17)
C00G C00B Fe02 115.91(15)
C00E C00C C00X 117.84(19)
C00E C00C C00F 118.21(19)
C00X C00C C00F 123.88(19)
N007 C00D C00S 110.55(19)
N007 C00D C013 123.53(19)
C00S C00D C013 125.9(2)
C011 C00E C00C 121.0(2)
C011 C00E H00E 119.5
C00C C00E H00E 119.5
C00L C00F C00A 127.22(19)
C00L C00F C00C 117.54(19)
C00A C00F C00C 115.16(19)
C01C C00G C00B 120.8(2)
C01C C00G C015 119.2(2)
C00B C00G C015 120.0(2)
N005 C00H C00M 108.62(19)
N005 C00H C00T 125.11(19)
C00M C00H C00T 126.3(2)
C00W C00I C00V 118.20(19)
C00W C00I C00T 118.08(19)
C00V C00I C00T 123.72(19)
C016 C00J C009 120.9(2)
C016 C00J C01H 119.1(2)
C009 C00J C01H 120.0(2)
N005 C00K C00P 110.13(19)
N005 C00K C01F 122.1(2)
C00P C00K C01F 127.7(2)
C00F C00L N007 124.32(19)
C00F C00L C00O 127.71(19)
N007 C00L C00O 107.93(19)
C00P C00M C00H 107.2(2)
C00P C00M H00M 126.4
C00H C00M H00M 126.4
N006 C00N C00R 110.1(2)
N006 C00N C01K 121.8(2)
C00R C00N C01K 127.9(2)
C00S C00O C00L 107.76(19)
C00S C00O H00O 126.1
C00L C00O H00O 126.1
C00M C00P C00K 107.2(2)
C00M C00P H00P 126.4
C00K C00P H00P 126.4
C014 C00Q C00B 121.1(2)
C014 C00Q C01D 118.4(2)
C00B C00Q C01D 120.5(2)
C00Y C00R C00N 107.3(2)
C00Y C00R H00R 126.3
C00N C00R H00R 126.3
C00O C00S C00D 106.9(2)
C00O C00S H00S 126.5
C00D C00S H00S 126.5
C008 C00T C00H 127.15(19)
C008 C00T C00I 117.03(19)
C00H C00T C00I 115.74(19)
N004 C00U C01J 110.53(19)
N004 C00U C01E 121.90(19)
C01J C00U C01E 127.6(2)
O003 C00V C00I 115.55(18)
O003 C00V C010 122.2(2)
C00I C00V C010 122.2(2)
C018 C00W C00I 120.8(2)
C018 C00W H00W 119.6
C00I C00W H00W 119.6
O003 C00X C01B 121.5(2)
O003 C00X C00C 115.96(18)
C01B C00X C00C 122.6(2)
C00R C00Y C00A 107.5(2)
C00R C00Y H00Y 126.3
C00A C00Y H00Y 126.3
C01G C00Z C009 121.2(2)
C01G C00Z C01Z 118.1(2)
C009 C00Z C01Z 120.7(2)
C017 C010 C00V 117.3(2)
C017 C010 C01M 122.59(19)
C00V C010 C01M 119.9(2)
C019 C011 C00E 119.5(2)
C019 C011 H011 120.2
C00E C011 H011 120.2
C01J C012 C008 107.6(2)
C01J C012 H012 126.2
C008 C012 H012 126.2
C00D C013 C01S 111.8(2)
C00D C013 C01L 108.53(19)
C01S C013 C01L 108.6(2)
C00D C013 C021 109.4(2)
C01S C013 C021 109.5(2)
C01L C013 C021 108.9(2)
C01I C014 C00Q 122.0(2)
C01I C014 H014 119.0
C00Q C014 H014 119.0
C00G C015 H01A 109.5
C00G C015 H01B 109.5
H01A C015 H01B 109.5
C00G C015 H01C 109.5
H01A C015 H01C 109.5
H01B C015 H01C 109.5
C00J C016 C01A 122.1(2)
C00J C016 H016 118.9
C01A C016 H016 118.9
C018 C017 C010 121.9(2)
C018 C017 H017 119.0
C010 C017 H017 119.0
C017 C018 C00W 119.6(2)
C017 C018 H018 120.2
C00W C018 H018 120.2
C011 C019 C01B 122.2(2)
C011 C019 H019 118.9
C01B C019 H019 118.9
C01G C01A C016 117.5(2)
C01G C01A C01P 121.8(2)
C016 C01A C01P 120.7(2)
C00X C01B C019 116.9(2)
C00X C01B C01M 119.8(2)
C019 C01B C01M 122.97(19)
C01I C01C C00G 122.0(2)
C01I C01C H01D 119.0
C00G C01C H01D 119.0
C00Q C01D H01E 109.5
C00Q C01D H01F 109.5
H01E C01D H01F 109.5
C00Q C01D H01G 109.5
H01E C01D H01G 109.5
H01F C01D H01G 109.5
C00U C01E C01R 109.7(2)
C00U C01E C01X 110.2(2)
C01R C01E C01X 110.2(2)
C00U C01E C01N 109.67(19)
C01R C01E C01N 108.7(2)
C01X C01E C01N 108.4(2)
C00K C01F C01W 109.5(2)
C00K C01F C01V 111.06(19)
C01W C01F C01V 108.8(2)
C00K C01F C020 108.5(2)
C01W C01F C020 109.3(2)
C01V C01F C020 109.6(2)
C01A C01G C00Z 121.7(2)
C01A C01G H01H 119.1
C00Z C01G H01H 119.1
C00J C01H H01I 109.5
C00J C01H H01J 109.5
H01I C01H H01J 109.5
C00J C01H H01K 109.5
H01I C01H H01K 109.5
H01J C01H H01K 109.5
C014 C01I C01C 117.5(2)
C014 C01I C022 120.7(2)
C01C C01I C022 121.8(2)
C012 C01J C00U 106.9(2)
C012 C01J H01L 126.5
C00U C01J H01L 126.5
C00N C01K C01Q 110.5(2)
C00N C01K C01U 109.8(2)
C01Q C01K C01U 108.9(2)
C00N C01K C01O 108.76(19)
C01Q C01K C01O 110.2(2)
C01U C01K C01O 108.7(2)
C013 C01L H01M 109.5
C013 C01L H01N 109.5
H01M C01L H01N 109.5
C013 C01L H01O 109.5
H01M C01L H01O 109.5
H01N C01L H01O 109.5
C01Y C01M C010 111.5(2)
C01Y C01M C01B 111.0(2)
C010 C01M C01B 108.62(18)
C01Y C01M C01T 108.9(2)
C010 C01M C01T 108.3(2)
C01B C01M C01T 108.6(2)
C01E C01N H01P 109.5
C01E C01N H01Q 109.5
H01P C01N H01Q 109.5
C01E C01N H01R 109.5
H01P C01N H01R 109.5
H01Q C01N H01R 109.5
C01K C01O H01S 109.5
C01K C01O H01T 109.5
H01S C01O H01T 109.5
C01K C01O H01U 109.5
H01S C01O H01U 109.5
H01T C01O H01U 109.5
C01A C01P H01V 109.5
C01A C01P H01W 109.5
H01V C01P H01W 109.5
C01A C01P H01X 109.5
H01V C01P H01X 109.5
H01W C01P H01X 109.5
C01K C01Q H01Y 109.5
C01K C01Q H 109.5
H01Y C01Q H 109.5
C01K C01Q HA 109.5
H01Y C01Q HA 109.5
H C01Q HA 109.5
C01E C01R H01Z 109.5
C01E C01R HB 109.5
H01Z C01R HB 109.5
C01E C01R HC 109.5
H01Z C01R HC 109.5
HB C01R HC 109.5
C013 C01S H01 109.5
C013 C01S HD 109.5
H01 C01S HD 109.5
C013 C01S HE 109.5
H01 C01S HE 109.5
HD C01S HE 109.5
C01M C01T H0AA 109.5
C01M C01T HF 109.5
H0AA C01T HF 109.5
C01M C01T HG 109.5
H0AA C01T HG 109.5
HF C01T HG 109.5
C01K C01U H1AA 109.5
C01K C01U HH 109.5
H1AA C01U HH 109.5
C01K C01U HI 109.5
H1AA C01U HI 109.5
HH C01U HI 109.5
C01F C01V H2AA 109.5
C01F C01V HJ 109.5
H2AA C01V HJ 109.5
C01F C01V HK 109.5
H2AA C01V HK 109.5
HJ C01V HK 109.5
C01F C01W H3AA 109.5
C01F C01W HL 109.5
H3AA C01W HL 109.5
C01F C01W HM 109.5
H3AA C01W HM 109.5
HL C01W HM 109.5
C01E C01X H4AA 109.5
C01E C01X HN 109.5
H4AA C01X HN 109.5
C01E C01X HO 109.5
H4AA C01X HO 109.5
HN C01X HO 109.5
C01M C01Y H5AA 109.5
C01M C01Y HP 109.5
H5AA C01Y HP 109.5
C01M C01Y HQ 109.5
H5AA C01Y HQ 109.5
HP C01Y HQ 109.5
C00Z C01Z H6AA 109.5
C00Z C01Z HR 109.5
H6AA C01Z HR 109.5
C00Z C01Z HS 109.5
H6AA C01Z HS 109.5
HR C01Z HS 109.5
C01F C020 H02A 109.5
C01F C020 H02B 109.5
H02A C020 H02B 109.5
C01F C020 H02C 109.5
H02A C020 H02C 109.5
H02B C020 H02C 109.5
C013 C021 H02D 109.5
C013 C021 H02E 109.5
H02D C021 H02E 109.5
C013 C021 H02F 109.5
H02D C021 H02F 109.5
H02E C021 H02F 109.5
C01I C022 H02G 109.5
C01I C022 H02H 109.5
H02G C022 H02H 109.5
C01I C022 H02I 109.5
H02G C022 H02I 109.5
H02H C022 H02I 109.5

loop_
_geom_bond_atom_site_label_1
_geom_bond_atom_site_label_2
_geom_bond_distance
Fe01 N005 2.0013(18)
Fe01 N004 2.0080(17)
Fe01 C009 2.030(2)
Fe02 N006 1.9936(19)
Fe02 N007 2.0184(17)
Fe02 C00B 2.035(2)
O003 C00V 1.379(3)
O003 C00X 1.385(3)
N004 C00U 1.340(3)
N004 C008 1.409(3)
N005 C00K 1.354(3)
N005 C00H 1.398(3)
N006 C00N 1.358(3)
N006 C00A 1.403(3)
N007 C00D 1.341(3)
N007 C00L 1.411(3)
C008 C00T 1.395(3)
C008 C012 1.412(3)
C009 C00Z 1.405(3)
C009 C00J 1.414(3)
C00A C00Y 1.400(3)
C00A C00F 1.419(3)
C00B C00Q 1.410(3)
C00B C00G 1.419(3)
C00C C00E 1.395(3)
C00C C00X 1.398(3)
C00C C00F 1.496(3)
C00D C00S 1.420(3)
C00D C013 1.512(3)
C00E C011 1.385(3)
C00E H00E 0.9500
C00F C00L 1.393(3)
C00G C01C 1.388(3)
C00G C015 1.516(3)
C00H C00M 1.405(3)
C00H C00T 1.407(3)
C00I C00W 1.387(3)
C00I C00V 1.389(3)
C00I C00T 1.498(3)
C00J C016 1.382(3)
C00J C01H 1.520(3)
C00K C00P 1.402(3)
C00K C01F 1.515(3)
C00L C00O 1.419(3)
C00M C00P 1.377(3)
C00M H00M 0.9500
C00N C00R 1.397(3)
C00N C01K 1.515(3)
C00O C00S 1.362(3)
C00O H00O 0.9500
C00P H00P 0.9500
C00Q C014 1.389(3)
C00Q C01D 1.511(3)
C00R C00Y 1.378(3)
C00R H00R 0.9500
C00S H00S 0.9500
C00U C01J 1.417(3)
C00U C01E 1.517(3)
C00V C010 1.394(3)
C00W C018 1.383(3)
C00W H00W 0.9500
C00X C01B 1.394(3)
C00Y H00Y 0.9500
C00Z C01G 1.393(3)
C00Z C01Z 1.510(3)
C010 C017 1.386(3)
C010 C01M 1.523(3)
C011 C019 1.374(3)
C011 H011 0.9500
C012 C01J 1.365(3)
C012 H012 0.9500
C013 C01S 1.518(3)
C013 C01L 1.531(3)
C013 C021 1.540(4)
C014 C01I 1.386(3)
C014 H014 0.9500
C015 H01A 0.9800
C015 H01B 0.9800
C015 H01C 0.9800
C016 C01A 1.389(3)
C016 H016 0.9500
C017 C018 1.372(3)
C017 H017 0.9500
C018 H018 0.9500
C019 C01B 1.399(3)
C019 H019 0.9500
C01A C01G 1.380(3)
C01A C01P 1.508(3)
C01B C01M 1.534(3)
C01C C01I 1.387(3)
C01C H01D 0.9500
C01D H01E 0.9800
C01D H01F 0.9800
C01D H01G 0.9800
C01E C01R 1.521(4)
C01E C01X 1.530(4)
C01E C01N 1.531(3)
C01F C01W 1.523(3)
C01F C01V 1.535(4)
C01F C020 1.540(3)
C01G H01H 0.9500
C01H H01I 0.9800
C01H H01J 0.9800
C01H H01K 0.9800
C01I C022 1.508(4)
C01J H01L 0.9500
C01K C01Q 1.530(4)
C01K C01U 1.534(3)
C01K C01O 1.539(3)
C01L H01M 0.9800
C01L H01N 0.9800
C01L H01O 0.9800
C01M C01Y 1.523(3)
C01M C01T 1.551(4)
C01N H01P 0.9800
C01N H01Q 0.9800
C01N H01R 0.9800
C01O H01S 0.9800
C01O H01T 0.9800
C01O H01U 0.9800
C01P H01V 0.9800
C01P H01W 0.9800
C01P H01X 0.9800
C01Q H01Y 0.9800
C01Q H 0.9800
C01Q HA 0.9800
C01R H01Z 0.9800
C01R HB 0.9800
C01R HC 0.9800
C01S H01 0.9800
C01S HD 0.9800
C01S HE 0.9800
C01T H0AA 0.9800
C01T HF 0.9800
C01T HG 0.9800
C01U H1AA 0.9800
C01U HH 0.9800
C01U HI 0.9800
C01V H2AA 0.9800
C01V HJ 0.9800
C01V HK 0.9800
C01W H3AA 0.9800
C01W HL 0.9800
C01W HM 0.9800
C01X H4AA 0.9800
C01X HN 0.9800
C01X HO 0.9800
C01Y H5AA 0.9800
C01Y HP 0.9800
C01Y HQ 0.9800
C01Z H6AA 0.9800
C01Z HR 0.9800
C01Z HS 0.9800
C020 H02A 0.9800
C020 H02B 0.9800
C020 H02C 0.9800
C021 H02D 0.9800
C021 H02E 0.9800
C021 H02F 0.9800
C022 H02G 0.9800
C022 H02H 0.9800
C022 H02I 0.9800

loop_
_geom_torsion_atom_site_label_1
_geom_torsion_atom_site_label_2
_geom_torsion_atom_site_label_3
_geom_torsion_atom_site_label_4
_geom_torsion
C00U N004 C008 C00T 173.6(2)
Fe01 N004 C008 C00T -30.5(3)
C00U N004 C008 C012 -1.2(2)
Fe01 N004 C008 C012 154.65(16)
C00N N006 C00A C00Y -1.1(2)
Fe02 N006 C00A C00Y -174.37(14)
C00N N006 C00A C00F 178.4(2)
Fe02 N006 C00A C00F 5.2(3)
C00L N007 C00D C00S 1.7(2)
Fe02 N007 C00D C00S -138.97(17)
C00L N007 C00D C013 -176.6(2)
Fe02 N007 C00D C013 42.7(3)
C00X C00C C00E C011 0.8(3)
C00F C00C C00E C011 177.9(2)
C00Y C00A C00F C00L -167.1(2)
N006 C00A C00F C00L 13.5(4)
C00Y C00A C00F C00C 16.5(3)
N006 C00A C00F C00C -163.0(2)
C00E C00C C00F C00L -119.1(2)
C00X C00C C00F C00L 57.8(3)
C00E C00C C00F C00A 57.7(3)
C00X C00C C00F C00A -125.4(2)
C00Q C00B C00G C01C 1.5(3)
Fe02 C00B C00G C01C -171.79(17)
C00Q C00B C00G C015 -179.5(2)
Fe02 C00B C00G C015 7.3(3)
C00K N005 C00H C00M -0.9(2)
Fe01 N005 C00H C00M -169.98(14)
C00K N005 C00H C00T -179.6(2)
Fe01 N005 C00H C00T 11.3(3)
C00Z C009 C00J C016 0.4(3)
Fe01 C009 C00J C016 -179.69(19)
C00Z C009 C00J C01H -178.1(2)
Fe01 C009 C00J C01H 1.8(3)
C00H N005 C00K C00P 1.8(2)
Fe01 N005 C00K C00P 168.39(16)
C00H N005 C00K C01F -174.88(19)
Fe01 N005 C00K C01F -8.3(3)
C00A C00F C00L N007 5.9(4)
C00C C00F C00L N007 -177.72(19)
C00A C00F C00L C00O -176.9(2)
C00C C00F C00L C00O -0.5(3)
C00D N007 C00L C00F 175.8(2)
Fe02 N007 C00L C00F -37.3(3)
C00D N007 C00L C00O -1.9(2)
Fe02 N007 C00L C00O 144.98(15)
N005 C00H C00M C00P -0.3(2)
C00T C00H C00M C00P 178.4(2)
C00A N006 C00N C00R 1.6(3)
Fe02 N006 C00N C00R 173.40(16)
C00A N006 C00N C01K -174.6(2)
Fe02 N006 C00N C01K -2.7(3)
C00F C00L C00O C00S -176.2(2)
N007 C00L C00O C00S 1.3(3)
C00H C00M C00P C00K 1.4(3)
N005 C00K C00P C00M -2.0(3)
C01F C00K C00P C00M 174.4(2)
C00G C00B C00Q C014 -3.0(3)
Fe02 C00B C00Q C014 169.40(17)
C00G C00B C00Q C01D 176.7(2)
Fe02 C00B C00Q C01D -10.9(3)
N006 C00N C00R C00Y -1.4(3)
C01K C00N C00R C00Y 174.4(2)
C00L C00O C00S C00D -0.3(3)
N007 C00D C00S C00O -0.9(3)
C013 C00D C00S C00O 177.4(2)
N004 C008 C00T C00H -1.9(4)
C012 C008 C00T C00H 171.9(2)
N004 C008 C00T C00I 174.70(19)
C012 C008 C00T C00I -11.5(3)
N005 C00H C00T C008 13.4(3)
C00M C00H C00T C008 -165.1(2)
N005 C00H C00T C00I -163.29(19)
C00M C00H C00T C00I 18.2(3)
C00W C00I C00T C008 -106.6(2)
C00V C00I C00T C008 73.6(3)
C00W C00I C00T C00H 70.4(3)
C00V C00I C00T C00H -109.4(2)
C008 N004 C00U C01J 0.1(3)
Fe01 N004 C00U C01J -150.46(18)
C008 N004 C00U C01E -178.6(2)
Fe01 N004 C00U C01E 30.8(3)
C00X O003 C00V C00I -161.3(2)
C00X O003 C00V C010 21.0(3)
C00W C00I C00V O003 -175.6(2)
C00T C00I C00V O003 4.2(3)
C00W C00I C00V C010 2.2(3)
C00T C00I C00V C010 -178.0(2)
C00V C00I C00W C018 -2.4(3)
C00T C00I C00W C018 177.9(2)
C00V O003 C00X C01B -16.8(3)
C00V O003 C00X C00C 163.3(2)
C00E C00C C00X O003 -177.7(2)
C00F C00C C00X O003 5.4(3)
C00E C00C C00X C01B 2.4(3)
C00F C00C C00X C01B -174.5(2)
C00N C00R C00Y C00A 0.7(3)
N006 C00A C00Y C00R 0.2(3)
C00F C00A C00Y C00R -179.3(2)
C00J C009 C00Z C01G 0.7(3)
Fe01 C009 C00Z C01G -179.20(17)
C00J C009 C00Z C01Z 179.6(2)
Fe01 C009 C00Z C01Z -0.3(3)
O003 C00V C010 C017 177.2(2)
C00I C00V C010 C017 -0.4(4)
O003 C00V C010 C01M 2.6(3)
C00I C00V C010 C01M -175.0(2)
C00C C00E C011 C019 -2.3(4)
C00T C008 C012 C01J -172.7(2)
N004 C008 C012 C01J 1.9(3)
N007 C00D C013 C01S 14.2(3)
C00S C00D C013 C01S -163.8(2)
N007 C00D C013 C01L 134.0(2)
C00S C00D C013 C01L -44.0(3)
N007 C00D C013 C021 -107.3(3)
C00S C00D C013 C021 74.7(3)
C00B C00Q C014 C01I 1.8(4)
C01D C00Q C014 C01I -178.0(2)
C009 C00J C016 C01A -1.3(4)
C01H C00J C016 C01A 177.2(2)
C00V C010 C017 C018 -1.3(4)
C01M C010 C017 C018 173.1(2)
C010 C017 C018 C00W 1.1(4)
C00I C00W C018 C017 0.8(4)
C00E C011 C019 C01B 0.7(4)
C00J C016 C01A C01G 1.0(4)
C00J C016 C01A C01P -177.5(2)
O003 C00X C01B C019 176.2(2)
C00C C00X C01B C019 -3.9(4)
O003 C00X C01B C01M -10.4(3)
C00C C00X C01B C01M 169.5(2)
C011 C019 C01B C00X 2.4(4)
C011 C019 C01B C01M -170.8(2)
C00B C00G C01C C01I 1.4(4)
C015 C00G C01C C01I -177.7(2)
N004 C00U C01E C01R 38.0(3)
C01J C00U C01E C01R -140.5(3)
N004 C00U C01E C01X -83.5(3)
C01J C00U C01E C01X 98.0(3)
N004 C00U C01E C01N 157.3(2)
C01J C00U C01E C01N -21.2(4)
N005 C00K C01F C01W -164.5(2)
C00P C00K C01F C01W 19.4(3)
N005 C00K C01F C01V -44.3(3)
C00P C00K C01F C01V 139.6(2)
N005 C00K C01F C020 76.2(3)
C00P C00K C01F C020 -99.9(3)
C016 C01A C01G C00Z 0.1(3)
C01P C01A C01G C00Z 178.6(2)
C009 C00Z C01G C01A -1.0(4)
C01Z C00Z C01G C01A -179.9(2)
C00Q C014 C01I C01C 1.1(4)
C00Q C014 C01I C022 -178.8(3)
C00G C01C C01I C014 -2.7(4)
C00G C01C C01I C022 177.3(3)
C008 C012 C01J C00U -1.8(3)
N004 C00U C01J C012 1.1(3)
C01E C00U C01J C012 179.7(2)
N006 C00N C01K C01Q -56.7(3)
C00R C00N C01K C01Q 127.8(3)
N006 C00N C01K C01U -176.8(2)
C00R C00N C01K C01U 7.7(3)
N006 C00N C01K C01O 64.3(3)
C00R C00N C01K C01O -111.1(3)
C017 C010 C01M C01Y 36.7(3)
C00V C010 C01M C01Y -149.0(2)
C017 C010 C01M C01B 159.3(2)
C00V C010 C01M C01B -26.4(3)
C017 C010 C01M C01T -83.0(3)
C00V C010 C01M C01T 91.3(3)
C00X C01B C01M C01Y 153.1(2)
C019 C01B C01M C01Y -33.9(3)
C00X C01B C01M C010 30.2(3)
C019 C01B C01M C010 -156.7(2)
C00X C01B C01M C01T -87.3(3)
C019 C01B C01M C01T 85.8(3)
